data_8101291
loop_
_publ_author_name
'Turpeinen, Urho'
'Klinga, Martti'
'Mutikainen, Ilpo'
'H\"am\"al\"ainen, Reijo'

_publ_section_title
;
Crystal structure of tetrakis[\m-(4-chlorobenzoato-O,O')-\m~3~-
(2-dimethylaminoethanolato)copper(II)]) dimethanol, 
C~46~H~64~Cl~4~Cu~4~N~4~O~14~
;
_journal_issue 3
_journal_name_full 'Zeitschrift f\"ur Kristallographie - New Crystal Structures'
_journal_page_first 418
_journal_page_last 420
_journal_volume 215
_journal_year 2000
_chemical_formula_sum 'C46 H64 Cl4 Cu4 N4 O14'
_chemical_formula_weight 1292.97
_space_group_IT_number 2
_symmetry_cell_setting triclinic
_symmetry_space_group_name_Hall '-P 1'
_symmetry_space_group_name_H-M 'P -1'
_cell_angle_alpha 106.27(2)
_cell_angle_beta 105.76(2)
_cell_angle_gamma 102.24(2)
_cell_formula_units_Z 2
_cell_length_a 14.056(4)
_cell_length_b 14.704(4)
_cell_length_c 15.335(3)
_cell_measurement_temperature 293(2)
_cell_volume 2782.1(12)
_diffrn_ambient_temperature 293(2)
_exptl_crystal_density_diffrn 1.543
_refine_ls_R_factor_obs 0.0353
_refine_ls_wR_factor_obs 0.0809
_cod_database_code 8101291

loop_
_symmetry_equiv_pos_as_xyz
'x, y, z'
'-x, -y, -z'

loop_
_atom_site_label
_atom_site_type_symbol
_atom_site_fract_x
_atom_site_fract_y
_atom_site_fract_z
_atom_site_U_iso_or_equiv
_atom_site_adp_type
_atom_site_occupancy
_atom_site_calc_flag
_atom_site_refinement_flags
_atom_site_disorder_assembly
_atom_site_disorder_group
Cu1 Cu 0.31377(4) 0.51659(4) 0.12943(5) 0.05078(18) Uani 1 d . . .
Cu2 Cu 0.42732(4) 0.37328(4) 0.19961(4) 0.04439(16) Uani 1 d . . .
Cu3 Cu 0.21865(4) 0.35152(4) 0.24825(4) 0.04803(17) Uani 1 d . . .
Cu4 Cu 0.15006(4) 0.30008(4) 0.02598(4) 0.04291(16) Uani 1 d . . .
Cl1 Cl 0.88066(13) 1.00452(14) 0.41675(13) 0.0976(6) Uani 1 d . . .
Cl2 Cl 0.69550(14) 0.07723(13) 0.56576(12) 0.0848(5) Uani 1 d . . .
Cl3 Cl -0.40732(11) 0.01181(12) 0.14179(13) 0.0804(5) Uani 1 d . . .
Cl4 Cl -0.06506(15) 0.33382(16) -0.53618(11) 0.0961(6) Uani 1 d . . .
O11 O 0.1822(2) 0.4344(2) 0.1198(2) 0.0430(8) Uani 1 d . . .
O12 O 0.4491(3) 0.6162(2) 0.1788(3) 0.0700(11) Uani 1 d . . .
O13 O 0.5516(3) 0.5432(3) 0.2543(3) 0.0662(10) Uani 1 d . . .
O21 O 0.3577(2) 0.4012(2) 0.0875(2) 0.0447(8) Uani 1 d . . .
O22 O 0.4900(3) 0.3215(3) 0.2971(3) 0.0585(9) Uani 1 d . . .
O23 O 0.3502(3) 0.2524(3) 0.3272(3) 0.0600(9) Uani 1 d . . .
O31 O 0.3532(2) 0.4401(2) 0.2725(2) 0.0446(8) Uani 1 d . . .
O32 O 0.0770(3) 0.2804(3) 0.2286(3) 0.0700(11) Uani 1 d . . .
O33 O 0.0012(3) 0.2639(3) 0.0742(3) 0.0643(10) Uani 1 d . . .
O41 O 0.2225(2) 0.2619(2) 0.1300(2) 0.0426(8) Uani 1 d . . .
O42 O 0.0887(3) 0.3278(3) -0.0886(2) 0.0571(9) Uani 1 d . . .
O43 O 0.2185(3) 0.4582(3) -0.0701(3) 0.0621(10) Uani 1 d . . .
N1 N 0.2469(3) 0.6269(3) 0.1398(3) 0.0559(11) Uani 1 d . . .
N2 N 0.5077(3) 0.3131(3) 0.1170(3) 0.0588(12) Uani 1 d . . .
N3 N 0.2378(3) 0.4385(3) 0.3861(3) 0.0608(12) Uani 1 d . . .
N4 N 0.1177(3) 0.1534(3) -0.0619(3) 0.0541(11) Uani 1 d . . .
C11 C 0.1063(4) 0.4842(4) 0.1175(5) 0.0640(15) Uani 1 d . . .
H11A H 0.0404 0.4394 0.0688 0.077 Uiso 1 calc R . .
H11B H 0.0973 0.5015 0.1800 0.077 Uiso 1 calc R . .
C12 C 0.1333(5) 0.5717(5) 0.0965(6) 0.102(3) Uani 1 d . . .
H12A H 0.0960 0.6154 0.1206 0.123 Uiso 1 calc R . .
H12B H 0.1110 0.5539 0.0266 0.123 Uiso 1 calc R . .
C13 C 0.2690(6) 0.6840(5) 0.0797(5) 0.088(2) Uani 1 d . . .
H13A H 0.2364 0.7355 0.0870 0.105 Uiso 1 calc R . .
H13B H 0.2422 0.6405 0.0129 0.105 Uiso 1 calc R . .
H13C H 0.3428 0.7137 0.0997 0.105 Uiso 1 calc R . .
C14 C 0.2790(6) 0.6969(5) 0.2381(5) 0.092(2) Uani 1 d . . .
H14A H 0.2451 0.7472 0.2382 0.110 Uiso 1 calc R . .
H14B H 0.3530 0.7277 0.2628 0.110 Uiso 1 calc R . .
H14C H 0.2600 0.6622 0.2784 0.110 Uiso 1 calc R . .
C15 C 0.5349(4) 0.6156(4) 0.2345(4) 0.0574(14) Uani 1 d . . .
C16 C 0.6212(4) 0.7127(4) 0.2788(4) 0.0514(13) Uani 1 d . . .
C17 C 0.7209(4) 0.7169(4) 0.3269(4) 0.0630(15) Uani 1 d . . .
H17A H 0.7347 0.6589 0.3315 0.076 Uiso 1 calc R . .
C18 C 0.8008(4) 0.8063(5) 0.3685(4) 0.0685(16) Uani 1 d . . .
H18A H 0.8682 0.8084 0.4001 0.082 Uiso 1 calc R . .
C19 C 0.7801(4) 0.8915(4) 0.3628(4) 0.0628(15) Uani 1 d . . .
C110 C 0.6825(4) 0.8895(4) 0.3161(5) 0.0752(18) Uani 1 d . . .
H11C H 0.6691 0.9481 0.3131 0.090 Uiso 1 calc R . .
C111 C 0.6031(4) 0.8003(4) 0.2732(5) 0.0739(18) Uani 1 d . . .
H11D H 0.5364 0.7989 0.2400 0.089 Uiso 1 calc R . .
C21 C 0.4139(4) 0.3967(4) 0.0237(4) 0.0647(15) Uani 1 d . . .
H21A H 0.4675 0.4601 0.0449 0.078 Uiso 1 calc R . .
H21B H 0.3674 0.3841 -0.0411 0.078 Uiso 1 calc R . .
C22 C 0.4609(7) 0.3186(8) 0.0216(6) 0.140(4) Uani 1 d . . .
H22A H 0.5142 0.3286 -0.0068 0.168 Uiso 1 calc R . .
H22B H 0.4083 0.2553 -0.0202 0.168 Uiso 1 calc R . .
C23 C 0.4934(6) 0.2070(5) 0.1006(6) 0.106(3) Uani 1 d . . .
H23A H 0.5326 0.1834 0.0618 0.127 Uiso 1 calc R . .
H23B H 0.4210 0.1697 0.0675 0.127 Uiso 1 calc R . .
H23C H 0.5174 0.1987 0.1619 0.127 Uiso 1 calc R . .
C24 C 0.6176(5) 0.3629(5) 0.1613(6) 0.099(2) Uani 1 d . . .
H24A H 0.6522 0.3330 0.1206 0.119 Uiso 1 calc R . .
H24B H 0.6427 0.3568 0.2236 0.119 Uiso 1 calc R . .
H24C H 0.6315 0.4321 0.1695 0.119 Uiso 1 calc R . .
C25 C 0.4430(4) 0.2697(4) 0.3360(4) 0.0505(13) Uani 1 d . . .
C26 C 0.5101(4) 0.2274(4) 0.3981(3) 0.0476(12) Uani 1 d . . .
C27 C 0.4764(4) 0.1906(4) 0.4618(4) 0.0569(14) Uani 1 d . . .
H27A H 0.4139 0.1958 0.4691 0.068 Uiso 1 calc R . .
C28 C 0.5339(4) 0.1464(4) 0.5148(4) 0.0635(15) Uani 1 d . . .
H28A H 0.5113 0.1229 0.5584 0.076 Uiso 1 calc R . .
C29 C 0.6245(4) 0.1377(4) 0.5025(4) 0.0584(14) Uani 1 d . . .
C210 C 0.6607(4) 0.1736(4) 0.4407(4) 0.0629(15) Uani 1 d . . .
H21C H 0.7226 0.1671 0.4330 0.075 Uiso 1 calc R . .
C211 C 0.6032(4) 0.2198(4) 0.3897(4) 0.0569(14) Uani 1 d . . .
H21D H 0.6281 0.2463 0.3489 0.068 Uiso 1 calc R . .
C31 C 0.4028(4) 0.5031(5) 0.3709(4) 0.0699(17) Uani 1 d . . .
H31A H 0.4544 0.4768 0.4024 0.084 Uiso 1 calc R . .
H31D H 0.4392 0.5685 0.3741 0.084 Uiso 1 calc R . .
C32 C 0.3379(7) 0.5129(8) 0.4202(6) 0.205(7) Uani 1 d . . .
H32A H 0.3256 0.5763 0.4249 0.246 Uiso 1 calc R . .
H32B H 0.3745 0.5181 0.4858 0.246 Uiso 1 calc R . .
C33 C 0.1587(7) 0.4886(6) 0.3894(5) 0.125(3) Uani 1 d . . .
H33A H 0.1714 0.5275 0.4556 0.151 Uiso 1 calc R . .
H33B H 0.0911 0.4396 0.3624 0.151 Uiso 1 calc R . .
H33C H 0.1616 0.5314 0.3525 0.151 Uiso 1 calc R . .
C34 C 0.2346(6) 0.3808(6) 0.4472(5) 0.101(2) Uani 1 d . . .
H34A H 0.2431 0.4232 0.5110 0.121 Uiso 1 calc R . .
H34B H 0.2896 0.3514 0.4513 0.121 Uiso 1 calc R . .
H34C H 0.1688 0.3292 0.4203 0.121 Uiso 1 calc R . .
C35 C -0.0004(4) 0.2512(4) 0.1493(4) 0.0549(13) Uani 1 d . . .
C36 C -0.1020(4) 0.1928(4) 0.1497(4) 0.0482(12) Uani 1 d . . .
C37 C -0.1891(4) 0.1534(4) 0.0653(4) 0.0530(13) Uani 1 d . . .
H37A H -0.1840 0.1643 0.0097 0.064 Uiso 1 calc R . .
C38 C -0.2827(4) 0.0984(4) 0.0628(4) 0.0558(14) Uani 1 d . . .
H38A H -0.3405 0.0722 0.0058 0.067 Uiso 1 calc R . .
C39 C -0.2901(4) 0.0826(4) 0.1445(4) 0.0521(13) Uani 1 d . . .
C310 C -0.2050(4) 0.1193(4) 0.2285(4) 0.0652(16) Uani 1 d . . .
H31B H -0.2104 0.1068 0.2835 0.078 Uiso 1 calc R . .
C311 C -0.1115(4) 0.1750(4) 0.2309(4) 0.0627(15) Uani 1 d . . .
H31C H -0.0540 0.2008 0.2881 0.075 Uiso 1 calc R . .
C41 C 0.1888(5) 0.1564(4) 0.1032(4) 0.0605(14) Uani 1 d . . .
H41A H 0.1224 0.1348 0.1109 0.073 Uiso 1 calc R . .
H41B H 0.2390 0.1361 0.1445 0.073 Uiso 1 calc R . .
C42 C 0.1786(5) 0.1108(4) 0.0008(4) 0.0776(18) Uani 1 d . . .
H42A H 0.2473 0.1213 -0.0038 0.093 Uiso 1 calc R . .
H42B H 0.1449 0.0394 -0.0217 0.093 Uiso 1 calc R . .
C43 C 0.1520(5) 0.1432(5) -0.1462(4) 0.0845(19) Uani 1 d . . .
H43A H 0.1349 0.0738 -0.1837 0.101 Uiso 1 calc R . .
H43B H 0.2259 0.1741 -0.1237 0.101 Uiso 1 calc R . .
H43C H 0.1175 0.1752 -0.1858 0.101 Uiso 1 calc R . .
C44 C 0.0057(5) 0.1017(5) -0.0987(5) 0.0830(19) Uani 1 d . . .
H44A H -0.0083 0.0338 -0.1391 0.100 Uiso 1 calc R . .
H44B H -0.0305 0.1345 -0.1360 0.100 Uiso 1 calc R . .
H44C H -0.0174 0.1027 -0.0452 0.100 Uiso 1 calc R . .
C45 C 0.1361(4) 0.3915(4) -0.1176(4) 0.0499(12) Uani 1 d . . .
C46 C 0.0809(4) 0.3787(4) -0.2215(3) 0.0473(12) Uani 1 d . . .
C47 C 0.1175(4) 0.4489(4) -0.2580(4) 0.0632(15) Uani 1 d . . .
H47A H 0.1731 0.5057 -0.2173 0.076 Uiso 1 calc R . .
C48 C 0.0724(5) 0.4357(5) -0.3542(4) 0.0697(16) Uani 1 d . . .
H48A H 0.0977 0.4831 -0.3785 0.084 Uiso 1 calc R . .
C49 C -0.0087(5) 0.3532(5) -0.4130(4) 0.0629(15) Uani 1 d . . .
C410 C -0.0484(5) 0.2824(5) -0.3797(4) 0.0687(16) Uani 1 d . . .
H41C H -0.1043 0.2260 -0.4210 0.082 Uiso 1 calc R . .
C411 C -0.0031(4) 0.2972(4) -0.2826(4) 0.0588(14) Uani 1 d . . .
H41D H -0.0304 0.2507 -0.2581 0.071 Uiso 1 calc R . .
O1 O 0.2143(4) 0.0751(3) 0.3085(4) 0.0970(15) Uani 1 d . . .
H1 H 0.2507 0.1304 0.3166 0.116 Uiso 1 calc R . .
C1 C 0.1501(6) 0.0848(6) 0.3591(5) 0.106(2) Uani 1 d . . .
H1C H 0.1904 0.1180 0.4270 0.127 Uiso 1 calc R . .
H1A H 0.1063 0.0200 0.3484 0.127 Uiso 1 calc R . .
H1B H 0.1077 0.1233 0.3380 0.127 Uiso 1 calc R . .
O2 O 0.2659(4) -0.0682(4) 0.1863(4) 0.1126(17) Uani 1 d . . .
H2 H 0.2437 -0.0257 0.2139 0.135 Uiso 1 calc R . .
C2 C 0.3708(6) -0.0329(5) 0.2174(6) 0.106(3) Uani 1 d . . .
H2C H 0.3986 -0.0253 0.2845 0.127 Uiso 1 d R . .
H2A H 0.3950 -0.0804 0.1795 0.127 Uiso 1 d R . .
H2B H 0.3947 0.0298 0.2102 0.127 Uiso 1 d R . .

loop_
_atom_site_aniso_label
_atom_site_aniso_U_11
_atom_site_aniso_U_22
_atom_site_aniso_U_33
_atom_site_aniso_U_23
_atom_site_aniso_U_13
_atom_site_aniso_U_12
Cu1 0.0388(3) 0.0368(3) 0.0782(5) 0.0229(3) 0.0180(3) 0.0151(3)
Cu2 0.0415(3) 0.0482(4) 0.0537(4) 0.0248(3) 0.0203(3) 0.0209(3)
Cu3 0.0425(3) 0.0501(4) 0.0403(3) 0.0057(3) 0.0163(3) 0.0045(3)
Cu4 0.0463(3) 0.0375(3) 0.0381(3) 0.0108(3) 0.0098(3) 0.0100(3)
Cl1 0.0684(11) 0.0844(12) 0.0926(12) 0.0192(10) 0.0010(9) -0.0173(9)
Cl2 0.0949(12) 0.0873(11) 0.0777(11) 0.0485(9) 0.0122(9) 0.0375(10)
Cl3 0.0522(9) 0.0870(11) 0.0990(12) 0.0392(10) 0.0301(8) 0.0039(8)
Cl4 0.1106(14) 0.1372(16) 0.0459(9) 0.0341(10) 0.0278(9) 0.0475(12)
O11 0.0338(17) 0.0379(17) 0.0509(19) 0.0095(15) 0.0096(15) 0.0141(14)
O12 0.040(2) 0.045(2) 0.118(3) 0.037(2) 0.012(2) 0.0096(17)
O13 0.054(2) 0.052(2) 0.093(3) 0.033(2) 0.020(2) 0.0168(18)
O21 0.0466(19) 0.0487(19) 0.054(2) 0.0249(16) 0.0263(16) 0.0240(16)
O22 0.047(2) 0.074(2) 0.071(2) 0.044(2) 0.0225(19) 0.0254(19)
O23 0.046(2) 0.064(2) 0.070(2) 0.031(2) 0.0157(19) 0.0149(18)
O31 0.0370(17) 0.0479(19) 0.0379(18) 0.0052(15) 0.0097(14) 0.0100(15)
O32 0.049(2) 0.089(3) 0.050(2) 0.009(2) 0.020(2) -0.004(2)
O33 0.054(2) 0.076(3) 0.062(2) 0.030(2) 0.0228(19) 0.0076(19)
O41 0.054(2) 0.0351(18) 0.0378(17) 0.0117(14) 0.0168(15) 0.0137(15)
O42 0.059(2) 0.054(2) 0.046(2) 0.0221(18) 0.0043(17) 0.0048(18)
O43 0.050(2) 0.066(2) 0.059(2) 0.023(2) 0.0086(19) 0.008(2)
N1 0.047(3) 0.039(2) 0.078(3) 0.019(2) 0.014(2) 0.020(2)
N2 0.057(3) 0.074(3) 0.073(3) 0.038(3) 0.036(2) 0.043(2)
N3 0.059(3) 0.069(3) 0.042(2) 0.003(2) 0.022(2) 0.013(2)
N4 0.068(3) 0.040(2) 0.040(2) 0.0066(19) 0.009(2) 0.011(2)
C11 0.048(3) 0.053(3) 0.093(4) 0.023(3) 0.022(3) 0.026(3)
C12 0.056(4) 0.076(5) 0.181(8) 0.050(5) 0.033(5) 0.038(4)
C13 0.123(6) 0.063(4) 0.087(5) 0.035(4) 0.028(4) 0.049(4)
C14 0.123(6) 0.079(5) 0.083(5) 0.024(4) 0.039(4) 0.053(4)
C15 0.047(3) 0.047(3) 0.080(4) 0.026(3) 0.023(3) 0.014(3)
C16 0.044(3) 0.055(3) 0.059(3) 0.022(3) 0.021(3) 0.018(3)
C17 0.049(3) 0.061(4) 0.079(4) 0.025(3) 0.018(3) 0.022(3)
C18 0.039(3) 0.087(5) 0.065(4) 0.021(3) 0.008(3) 0.015(3)
C19 0.051(3) 0.063(4) 0.057(3) 0.018(3) 0.011(3) 0.000(3)
C110 0.058(4) 0.052(4) 0.098(5) 0.029(3) 0.005(3) 0.008(3)
C111 0.045(3) 0.059(4) 0.101(5) 0.032(4) 0.003(3) 0.007(3)
C21 0.066(4) 0.085(4) 0.074(4) 0.047(3) 0.042(3) 0.038(3)
C22 0.181(9) 0.255(12) 0.116(6) 0.123(8) 0.108(7) 0.178(9)
C23 0.090(5) 0.080(5) 0.139(7) 0.008(5) 0.049(5) 0.039(4)
C24 0.061(4) 0.092(5) 0.150(7) 0.029(5) 0.061(5) 0.024(4)
C25 0.054(3) 0.044(3) 0.050(3) 0.015(3) 0.015(3) 0.014(3)
C26 0.049(3) 0.043(3) 0.041(3) 0.012(2) 0.007(2) 0.010(2)
C27 0.048(3) 0.062(3) 0.052(3) 0.020(3) 0.013(3) 0.007(3)
C28 0.066(4) 0.071(4) 0.050(3) 0.031(3) 0.012(3) 0.012(3)
C29 0.066(4) 0.049(3) 0.047(3) 0.016(3) 0.001(3) 0.018(3)
C210 0.057(3) 0.082(4) 0.057(3) 0.033(3) 0.019(3) 0.030(3)
C211 0.059(3) 0.065(4) 0.051(3) 0.028(3) 0.017(3) 0.021(3)
C31 0.057(4) 0.077(4) 0.046(3) -0.001(3) 0.008(3) 0.008(3)
C32 0.147(8) 0.216(11) 0.091(6) -0.086(7) 0.077(6) -0.113(8)
C33 0.193(9) 0.137(7) 0.081(5) 0.028(5) 0.068(6) 0.107(7)
C34 0.136(7) 0.116(6) 0.058(4) 0.026(4) 0.037(4) 0.056(5)
C35 0.050(3) 0.053(3) 0.055(4) 0.009(3) 0.024(3) 0.011(3)
C36 0.043(3) 0.046(3) 0.053(3) 0.012(2) 0.022(3) 0.012(2)
C37 0.051(3) 0.061(3) 0.058(3) 0.029(3) 0.024(3) 0.021(3)
C38 0.041(3) 0.060(3) 0.057(3) 0.020(3) 0.008(3) 0.013(3)
C39 0.041(3) 0.052(3) 0.063(4) 0.018(3) 0.023(3) 0.012(2)
C310 0.058(4) 0.077(4) 0.055(3) 0.021(3) 0.028(3) 0.004(3)
C311 0.051(3) 0.075(4) 0.048(3) 0.010(3) 0.017(3) 0.009(3)
C41 0.082(4) 0.039(3) 0.055(3) 0.016(3) 0.018(3) 0.017(3)
C42 0.108(5) 0.048(3) 0.062(4) 0.008(3) 0.017(4) 0.027(3)
C43 0.099(5) 0.079(4) 0.065(4) 0.003(3) 0.035(4) 0.028(4)
C44 0.075(4) 0.062(4) 0.080(4) 0.007(3) 0.018(4) -0.005(3)
C45 0.047(3) 0.051(3) 0.049(3) 0.016(3) 0.014(3) 0.018(3)
C46 0.047(3) 0.054(3) 0.046(3) 0.020(3) 0.017(2) 0.022(3)
C47 0.053(3) 0.075(4) 0.061(4) 0.030(3) 0.018(3) 0.014(3)
C48 0.070(4) 0.085(4) 0.066(4) 0.043(4) 0.028(3) 0.021(4)
C49 0.069(4) 0.091(5) 0.044(3) 0.029(3) 0.027(3) 0.039(4)
C410 0.066(4) 0.073(4) 0.046(3) 0.011(3) 0.005(3) 0.014(3)
C411 0.062(3) 0.057(3) 0.053(3) 0.022(3) 0.016(3) 0.013(3)
O1 0.101(4) 0.074(3) 0.114(4) 0.029(3) 0.054(3) 0.009(3)
C1 0.114(6) 0.100(6) 0.103(6) 0.030(5) 0.055(5) 0.022(5)
O2 0.107(4) 0.094(4) 0.104(4) 0.003(3) 0.025(3) 0.027(3)
C2 0.099(6) 0.083(5) 0.109(6) 0.006(4) 0.052(5) -0.008(4)

loop_
_geom_bond_atom_site_label_1
_geom_bond_atom_site_label_2
_geom_bond_distance
_geom_bond_site_symmetry_2
_geom_bond_publ_flag
Cu1 O11 1.925(3) . ?
Cu1 O21 1.929(3) . ?
Cu1 O12 1.938(3) . ?
Cu1 N1 2.031(4) . ?
Cu1 O31 2.715(3) . ?
Cu1 O43 2.777(4) . ?
Cu2 O21 1.932(3) . ?
Cu2 O31 1.938(3) . ?
Cu2 O22 1.949(3) . ?
Cu2 N2 2.057(4) . ?
Cu2 O13 2.485(4) . ?
Cu2 O41 2.732(3) . ?
Cu3 O31 1.927(3) . ?
Cu3 O32 1.939(3) . ?
Cu3 O41 1.942(3) . ?
Cu3 N3 2.052(4) . ?
Cu3 O11 2.586(3) . ?
Cu3 O23 2.816(4) . ?
Cu4 O42 1.930(3) . ?
Cu4 O41 1.939(3) . ?
Cu4 O11 1.962(3) . ?
Cu4 N4 2.074(4) . ?
Cu4 O21 2.738(3) . ?
Cu4 O33 2.407(4) . ?
Cl1 C19 1.745(5) . ?
Cl2 C29 1.750(5) . ?
Cl3 C39 1.736(5) . ?
Cl4 C49 1.751(5) . ?
O11 C11 1.415(5) . ?
O12 C15 1.278(6) . ?
O13 C15 1.236(6) . ?
O21 C21 1.412(6) . ?
O22 C25 1.274(6) . ?
O23 C25 1.236(6) . ?
O31 C31 1.412(6) . ?
O32 C35 1.280(6) . ?
O33 C35 1.223(6) . ?
O41 C41 1.422(5) . ?
O42 C45 1.283(6) . ?
O43 C45 1.222(6) . ?
N1 C14 1.449(7) . ?
N1 C13 1.459(7) . ?
N1 C12 1.491(7) . ?
N2 C24 1.434(7) . ?
N2 C22 1.465(8) . ?
N2 C23 1.469(8) . ?
N3 C32 1.441(8) . ?
N3 C34 1.433(8) . ?
N3 C33 1.462(8) . ?
N4 C44 1.463(7) . ?
N4 C42 1.473(7) . ?
N4 C43 1.478(7) . ?
C11 C12 1.412(8) . ?
C11 H11A 0.9700 . ?
C11 H11B 0.9700 . ?
C12 H12A 0.9700 . ?
C12 H12B 0.9700 . ?
C13 H13A 0.9600 . ?
C13 H13B 0.9600 . ?
C13 H13C 0.9600 . ?
C14 H14A 0.9600 . ?
C14 H14B 0.9600 . ?
C14 H14C 0.9600 . ?
C15 C16 1.499(7) . ?
C16 C17 1.374(7) . ?
C16 C111 1.386(7) . ?
C17 C18 1.383(8) . ?
C17 H17A 0.9300 . ?
C18 C19 1.365(8) . ?
C18 H18A 0.9300 . ?
C19 C110 1.355(8) . ?
C110 C111 1.376(7) . ?
C110 H11C 0.9300 . ?
C111 H11D 0.9300 . ?
C21 C22 1.438(9) . ?
C21 H21A 0.9700 . ?
C21 H21B 0.9700 . ?
C22 H22A 0.9700 . ?
C22 H22B 0.9700 . ?
C23 H23A 0.9600 . ?
C23 H23B 0.9600 . ?
C23 H23C 0.9600 . ?
C24 H24A 0.9600 . ?
C24 H24B 0.9600 . ?
C24 H24C 0.9600 . ?
C25 C26 1.508(7) . ?
C26 C211 1.374(7) . ?
C26 C27 1.383(7) . ?
C27 C28 1.378(7) . ?
C27 H27A 0.9300 . ?
C28 C29 1.364(8) . ?
C28 H28A 0.9300 . ?
C29 C210 1.366(7) . ?
C210 C211 1.383(7) . ?
C210 H21C 0.9300 . ?
C211 H21D 0.9300 . ?
C31 C32 1.340(9) . ?
C31 H31A 0.9700 . ?
C31 H31D 0.9700 . ?
C32 H32A 0.9700 . ?
C32 H32B 0.9700 . ?
C33 H33A 0.9600 . ?
C33 H33B 0.9600 . ?
C33 H33C 0.9600 . ?
C34 H34A 0.9600 . ?
C34 H34B 0.9600 . ?
C34 H34C 0.9600 . ?
C35 C36 1.504(7) . ?
C36 C311 1.377(7) . ?
C36 C37 1.388(7) . ?
C37 C38 1.374(7) . ?
C37 H37A 0.9300 . ?
C38 C39 1.363(7) . ?
C38 H38A 0.9300 . ?
C39 C310 1.372(7) . ?
C310 C311 1.379(7) . ?
C310 H31B 0.9300 . ?
C311 H31C 0.9300 . ?
C41 C42 1.478(7) . ?
C41 H41A 0.9700 . ?
C41 H41B 0.9700 . ?
C42 H42A 0.9700 . ?
C42 H42B 0.9700 . ?
C44 H44A 0.9600 . ?
C44 H44B 0.9600 . ?
C44 H44C 0.9600 . ?
C45 C46 1.509(7) . ?
C46 C411 1.370(7) . ?
C46 C47 1.378(7) . ?
C47 C48 1.376(7) . ?
C47 H47A 0.9300 . ?
C48 C49 1.351(8) . ?
C48 H48A 0.9300 . ?
C49 C410 1.365(8) . ?
C410 C411 1.384(7) . ?
C410 H41C 0.9300 . ?
C411 H41D 0.9300 . ?
C43 H43A 0.9600 . ?
C43 H43B 0.9600 . ?
C43 H43C 0.9600 . ?
O1 C1 1.347(7) . ?
O1 H1 0.8200 . ?
C1 H1C 0.9600 . ?
C1 H1A 0.9600 . ?
C1 H1B 0.9600 . ?
O2 C2 1.351(8) . ?
O2 H2 0.8200 . ?
C2 H2C 0.9600 . ?
C2 H2A 0.9600 . ?
C2 H2B 0.9601 . ?
